data_7706897
loop_
_publ_author_name
'Bresciani, Giulio'
'Zacchini, Stefano'
'Marchetti, Fabio'
'Pampaloni, Guido'

_publ_section_title
;
 Non-precious metal carbamates as catalysts for the
 aziridine/CO<sub>2</sub> coupling reaction under mild conditions.
;
_journal_issue 15
_journal_name_full 'Dalton transactions (Cambridge, England : 2003)'
_journal_page_first 5351
_journal_page_last 5359
_journal_paper_doi 10.1039/d1dt00525a
_journal_volume 50
_journal_year 2021
_chemical_formula_sum 'C10 H20 Br2.06 Cl0.94 N2 Nb O4'
_chemical_formula_weight 522.90
_space_group_crystal_system monoclinic
_space_group_IT_number 4
_space_group_name_Hall 'P 2yb'
_space_group_name_H-M_alt 'P 1 21 1'
_atom_sites_solution_hydrogens geom
_audit_creation_method SHELXL-2014/7
_audit_update_record
;
2021-03-11 deposited with the CCDC.	2021-03-16 downloaded from the CCDC.
;
_cell_angle_alpha 90
_cell_angle_beta 95.837(8)
_cell_angle_gamma 90
_cell_formula_units_Z 2
_cell_length_a 7.4915(14)
_cell_length_b 12.296(2)
_cell_length_c 9.6832(18)
_cell_measurement_reflns_used 4805
_cell_measurement_temperature 100(2)
_cell_measurement_theta_max 26.5215
_cell_measurement_theta_min 2.686
_cell_volume 887.3(3)
_computing_cell_refinement 'APEX3 (Bruker AXS, 2015)'
_computing_data_collection 'APEX3 (Bruker AXS, 2015)'
_computing_data_reduction 'SAINT (Bruker AXS, 2015)'
_computing_molecular_graphics 'ORTEPIII (Johnson, 1996)'
_computing_publication_material 'XCIF 2014/2 (Bruker AXS, 2014)'
_computing_structure_refinement 'SHELXL-2014/7 (Sheldrick, 2014)'
_computing_structure_solution 'SHELXT (Sheldrick, 2015)'
_diffrn_ambient_temperature 100(2)
_diffrn_measured_fraction_theta_full 1.001
_diffrn_measured_fraction_theta_max 1.000
_diffrn_measurement_device_type 'PHOTON100 area detector'
_diffrn_measurement_method 'phi and omega scans'
_diffrn_radiation_type MoK\a
_diffrn_radiation_wavelength 0.71073
_diffrn_reflns_av_R_equivalents 0.0625
_diffrn_reflns_av_unetI/netI 0.0762
_diffrn_reflns_Laue_measured_fraction_full 1.001
_diffrn_reflns_Laue_measured_fraction_max 1.000
_diffrn_reflns_limit_h_max 9
_diffrn_reflns_limit_h_min -9
_diffrn_reflns_limit_k_max 15
_diffrn_reflns_limit_k_min -15
_diffrn_reflns_limit_l_max 11
_diffrn_reflns_limit_l_min -11
_diffrn_reflns_number 8480
_diffrn_reflns_point_group_measured_fraction_full 1.001
_diffrn_reflns_point_group_measured_fraction_max 1.000
_diffrn_reflns_theta_full 25.242
_diffrn_reflns_theta_max 26.000
_diffrn_reflns_theta_min 2.114
_diffrn_source 'fine-focus sealed tube'
_exptl_absorpt_coefficient_mu 5.458
_exptl_absorpt_correction_T_max 0.7454
_exptl_absorpt_correction_T_min 0.3266
_exptl_absorpt_correction_type empirical
_exptl_absorpt_process_details
; 
 Data were corrected for Lorentz polarization and absorption
 effects (empirical absorption correction SADABS).
 R(int) =  0.1619 (selected reflections only, before parameter refinement)
 R(int) =  0.0726 (selected reflections only, after parameter refinement)
;
_exptl_crystal_colour orange
_exptl_crystal_density_diffrn 1.957
_exptl_crystal_description prism
_exptl_crystal_F_000 510
_exptl_crystal_size_max 0.220
_exptl_crystal_size_mid 0.160
_exptl_crystal_size_min 0.120
_refine_diff_density_max 1.368
_refine_diff_density_min -0.998
_refine_diff_density_rms 0.159
_refine_ls_abs_structure_details
;
 Refined as an inversion twin.
;
_refine_ls_abs_structure_Flack 0.35(2)
_refine_ls_extinction_method none
_refine_ls_goodness_of_fit_ref 1.018
_refine_ls_hydrogen_treatment constr
_refine_ls_matrix_type full
_refine_ls_number_parameters 185
_refine_ls_number_reflns 3474
_refine_ls_number_restraints 1
_refine_ls_restrained_S_all 1.018
_refine_ls_R_factor_all 0.0523
_refine_ls_R_factor_gt 0.0427
_refine_ls_shift/su_max 0.000
_refine_ls_shift/su_mean 0.000
_refine_ls_structure_factor_coef Fsqd
_refine_ls_weighting_details 'w=1/[\s^2^(Fo^2^)+(0.0417P)^2^] where P=(Fo^2^+2Fc^2^)/3'
_refine_ls_weighting_scheme calc
_refine_ls_wR_factor_gt 0.0902
_refine_ls_wR_factor_ref 0.0940
_reflns_Friedel_coverage 0.906
_reflns_Friedel_fraction_full 1.001
_reflns_Friedel_fraction_max 1.000
_reflns_number_gt 3032
_reflns_number_total 3474
_reflns_threshold_expression 'I > 2\s(I)'
_cod_data_source_file d1dt00525a2.cif
_cod_data_source_block NbBr3
_cod_depositor_comments 'Adding full bibliography for 7706896--7706897.cif.'
_cod_original_cell_volume 887.4(3)
_cod_original_sg_symbol_H-M 'P 21'
_cod_database_code 7706897
_shelx_shelxl_version_number 2014/7
_shelx_space_group_comment
;
The symmetry employed for this shelxl refinement is uniquely defined
by the following loop, which should always be used as a source of
symmetry information in preference to the above space-group names.
They are only intended as comments.
;
_shelx_estimated_absorpt_t_min 0.380
_shelx_estimated_absorpt_t_max 0.560

loop_
_space_group_symop_operation_xyz
'x, y, z'
'-x, y+1/2, -z'

loop_
_atom_site_label
_atom_site_type_symbol
_atom_site_fract_x
_atom_site_fract_y
_atom_site_fract_z
_atom_site_U_iso_or_equiv
_atom_site_adp_type
_atom_site_occupancy
_atom_site_site_symmetry_order
_atom_site_calc_flag
_atom_site_refinement_flags_posn
_atom_site_refinement_flags_adp
_atom_site_refinement_flags_occupancy
_atom_site_disorder_assembly
_atom_site_disorder_group
Nb1 Nb 0.63100(12) 0.56592(7) 0.69853(10) 0.0146(3) Uani 1 1 d . . . . .
O1 O 0.7662(9) 0.5424(5) 0.5200(7) 0.0188(17) Uani 1 1 d . . . . .
O2 O 0.7303(9) 0.4118(5) 0.6633(8) 0.0199(16) Uani 1 1 d . . . . .
O3 O 0.5066(10) 0.6453(6) 0.8558(7) 0.0197(17) Uani 1 1 d . . . . .
O4 O 0.5599(9) 0.4710(6) 0.8628(7) 0.0200(16) Uani 1 1 d . . . . .
Br1 Br 0.34186(17) 0.51215(10) 0.57307(14) 0.0235(5) Uani 0.703(9) 1 d . . P . .
Br2 Br 0.59873(17) 0.75107(11) 0.59950(14) 0.0178(5) Uani 0.577(10) 1 d . . P . .
Br3 Br 0.92813(16) 0.60896(10) 0.82898(13) 0.0251(5) Uani 0.769(9) 1 d . . P . .
Cl1 Cl 0.34186(17) 0.51215(10) 0.57307(14) 0.0235(5) Uani 0.297(9) 1 d . . P . .
Cl2 Cl 0.59873(17) 0.75107(11) 0.59950(14) 0.0178(5) Uani 0.423(10) 1 d . . P . .
Cl3 Cl 0.92813(16) 0.60896(10) 0.82898(13) 0.0251(5) Uani 0.231(9) 1 d . . P . .
C1 C 0.7976(12) 0.4409(8) 0.5517(10) 0.015(2) Uani 1 1 d . . . . .
C2 C 0.9590(14) 0.4112(10) 0.3496(11) 0.025(3) Uani 1 1 d . . . . .
H2A H 1.0003 0.4876 0.3598 0.030 Uiso 1 1 calc R U . . .
H2B H 1.0627 0.3659 0.3300 0.030 Uiso 1 1 calc R U . . .
C3 C 0.8147(17) 0.4030(14) 0.2311(12) 0.045(4) Uani 1 1 d . . . . .
H3A H 0.8617 0.4276 0.1455 0.068 Uiso 1 1 calc R U . . .
H3B H 0.7752 0.3272 0.2202 0.068 Uiso 1 1 calc R U . . .
H3C H 0.7128 0.4487 0.2499 0.068 Uiso 1 1 calc R U . . .
C4 C 0.9139(13) 0.2608(8) 0.5260(10) 0.019(2) Uani 1 1 d . . . . .
H4A H 0.9557 0.2178 0.4490 0.023 Uiso 1 1 calc R U . . .
H4B H 0.7968 0.2309 0.5466 0.023 Uiso 1 1 calc R U . . .
C5 C 1.0487(14) 0.2495(11) 0.6539(12) 0.027(3) Uani 1 1 d . . . . .
H5A H 1.0609 0.1727 0.6800 0.040 Uiso 1 1 calc R U . . .
H5B H 1.1654 0.2778 0.6333 0.040 Uiso 1 1 calc R U . . .
H5C H 1.0067 0.2909 0.7309 0.040 Uiso 1 1 calc R U . . .
C6 C 0.4861(13) 0.5542(9) 0.9188(11) 0.019(2) Uani 1 1 d . . . . .
C7 C 0.3316(14) 0.6393(9) 1.0947(11) 0.021(2) Uani 1 1 d . . . . .
H7A H 0.2166 0.6202 1.1308 0.025 Uiso 1 1 calc R U . . .
H7B H 0.3074 0.6975 1.0247 0.025 Uiso 1 1 calc R U . . .
C8 C 0.4605(17) 0.6810(11) 1.2120(12) 0.037(3) Uani 1 1 d . . . . .
H8A H 0.4087 0.7448 1.2537 0.056 Uiso 1 1 calc R U . . .
H8B H 0.4829 0.6240 1.2824 0.056 Uiso 1 1 calc R U . . .
H8C H 0.5737 0.7013 1.1765 0.056 Uiso 1 1 calc R U . . .
C9 C 0.3701(14) 0.4339(9) 1.0853(11) 0.020(2) Uani 1 1 d . . . . .
H9A H 0.3473 0.4402 1.1839 0.024 Uiso 1 1 calc R U . . .
H9B H 0.4788 0.3887 1.0807 0.024 Uiso 1 1 calc R U . . .
C10 C 0.2104(15) 0.3791(10) 1.0032(15) 0.036(3) Uani 1 1 d . . . . .
H10A H 0.1922 0.3068 1.0421 0.053 Uiso 1 1 calc R U . . .
H10B H 0.1026 0.4233 1.0089 0.053 Uiso 1 1 calc R U . . .
H10C H 0.2339 0.3719 0.9059 0.053 Uiso 1 1 calc R U . . .
N1 N 0.8907(10) 0.3740(7) 0.4825(9) 0.0164(18) Uani 1 1 d . . . . .
N2 N 0.4010(11) 0.5441(7) 1.0284(9) 0.021(2) Uani 1 1 d . . . . .

loop_
_atom_site_aniso_label
_atom_site_aniso_U_11
_atom_site_aniso_U_22
_atom_site_aniso_U_33
_atom_site_aniso_U_23
_atom_site_aniso_U_13
_atom_site_aniso_U_12
Nb1 0.0186(5) 0.0124(5) 0.0133(5) -0.0005(4) 0.0043(3) 0.0009(4)
O1 0.024(4) 0.018(5) 0.016(4) -0.001(3) 0.009(3) 0.002(3)
O2 0.024(4) 0.011(4) 0.026(4) -0.004(3) 0.009(3) 0.004(3)
O3 0.029(4) 0.018(4) 0.013(4) -0.002(3) 0.007(3) 0.003(3)
O4 0.028(4) 0.016(4) 0.016(4) -0.001(3) 0.006(3) 0.003(3)
Br1 0.0211(7) 0.0190(8) 0.0294(9) -0.0044(6) -0.0022(5) -0.0031(5)
Br2 0.0189(7) 0.0169(8) 0.0175(8) 0.0000(6) 0.0021(5) -0.0018(6)
Br3 0.0235(7) 0.0245(8) 0.0255(8) -0.0010(6) -0.0062(5) 0.0040(5)
Cl1 0.0211(7) 0.0190(8) 0.0294(9) -0.0044(6) -0.0022(5) -0.0031(5)
Cl2 0.0189(7) 0.0169(8) 0.0175(8) 0.0000(6) 0.0021(5) -0.0018(6)
Cl3 0.0235(7) 0.0245(8) 0.0255(8) -0.0010(6) -0.0062(5) 0.0040(5)
C1 0.010(5) 0.025(6) 0.008(5) -0.006(4) -0.002(4) 0.004(4)
C2 0.018(5) 0.037(7) 0.021(7) 0.007(5) 0.006(5) 0.009(5)
C3 0.040(7) 0.084(12) 0.010(6) 0.002(6) -0.008(5) 0.017(7)
C4 0.023(5) 0.013(5) 0.022(6) -0.003(5) 0.003(4) 0.006(4)
C5 0.025(6) 0.029(6) 0.028(7) 0.006(6) 0.008(5) 0.005(5)
C6 0.018(5) 0.020(6) 0.020(5) -0.004(5) 0.002(4) -0.001(5)
C7 0.022(5) 0.019(6) 0.020(6) -0.002(5) 0.002(5) 0.005(4)
C8 0.046(7) 0.039(8) 0.026(7) -0.014(6) -0.001(6) 0.012(6)
C9 0.026(6) 0.022(6) 0.013(6) 0.010(5) 0.005(4) 0.003(5)
C10 0.021(6) 0.025(7) 0.059(9) 0.011(6) 0.000(6) -0.007(5)
N1 0.012(4) 0.022(5) 0.015(4) -0.004(4) 0.001(3) -0.002(3)
N2 0.029(5) 0.017(5) 0.016(5) 0.002(4) 0.002(4) 0.001(4)

loop_
_atom_type_symbol
_atom_type_description
_atom_type_scat_dispersion_real
_atom_type_scat_dispersion_imag
_atom_type_scat_source
C C 0.0033 0.0016 'International Tables Vol C Tables 4.2.6.8 and 6.1.1.4'
H H 0.0000 0.0000 'International Tables Vol C Tables 4.2.6.8 and 6.1.1.4'
N N 0.0061 0.0033 'International Tables Vol C Tables 4.2.6.8 and 6.1.1.4'
O O 0.0106 0.0060 'International Tables Vol C Tables 4.2.6.8 and 6.1.1.4'
Br Br -0.2901 2.4595 'International Tables Vol C Tables 4.2.6.8 and 6.1.1.4'
Nb Nb -2.0727 0.6215 'International Tables Vol C Tables 4.2.6.8 and 6.1.1.4'
Cl Cl 0.1484 0.1585 'International Tables Vol C Tables 4.2.6.8 and 6.1.1.4'

loop_
_geom_angle_atom_site_label_1
_geom_angle_atom_site_label_2
_geom_angle_atom_site_label_3
_geom_angle
_geom_angle_site_symmetry_1
_geom_angle_site_symmetry_3
_geom_angle_publ_flag
O2 Nb1 O4 74.8(3) . . ?
O2 Nb1 O3 137.3(3) . . ?
O4 Nb1 O3 62.7(3) . . ?
O2 Nb1 O1 62.0(3) . . ?
O4 Nb1 O1 136.8(3) . . ?
O3 Nb1 O1 160.2(3) . . ?
O2 Nb1 Br1 89.2(2) . . ?
O4 Nb1 Br1 86.9(2) . . ?
O3 Nb1 Br1 92.8(2) . . ?
O1 Nb1 Br1 91.74(19) . . ?
O2 Nb1 Br2 143.0(2) . . ?
O4 Nb1 Br2 142.1(2) . . ?
O3 Nb1 Br2 79.6(2) . . ?
O1 Nb1 Br2 81.04(19) . . ?
Br1 Nb1 Br2 90.54(5) . . ?
O2 Nb1 C6 106.4(3) . . ?
O4 Nb1 C6 31.6(3) . . ?
O3 Nb1 C6 31.2(3) . . ?
O1 Nb1 C6 168.4(3) . . ?
Br1 Nb1 C6 88.2(2) . . ?
Br2 Nb1 C6 110.6(3) . . ?
O2 Nb1 Br3 87.7(2) . . ?
O4 Nb1 Br3 90.9(2) . . ?
O3 Nb1 Br3 88.5(2) . . ?
O1 Nb1 Br3 88.07(19) . . ?
Br1 Nb1 Br3 176.63(6) . . ?
Br2 Nb1 Br3 92.75(5) . . ?
C6 Nb1 Br3 91.3(2) . . ?
O2 Nb1 C1 30.8(3) . . ?
O4 Nb1 C1 105.6(3) . . ?
O3 Nb1 C1 167.4(3) . . ?
O1 Nb1 C1 31.2(3) . . ?
Br1 Nb1 C1 91.1(2) . . ?
Br2 Nb1 C1 112.3(2) . . ?
C6 Nb1 C1 137.2(4) . . ?
Br3 Nb1 C1 87.0(2) . . ?
C1 O1 Nb1 91.6(6) . . ?
C1 O2 Nb1 93.6(6) . . ?
C6 O3 Nb1 91.3(6) . . ?
C6 O4 Nb1 91.7(6) . . ?
O2 C1 O1 112.8(8) . . ?
O2 C1 N1 122.0(10) . . ?
O1 C1 N1 125.2(9) . . ?
O2 C1 Nb1 55.6(5) . . ?
O1 C1 Nb1 57.2(5) . . ?
N1 C1 Nb1 176.3(7) . . ?
C3 C2 N1 110.7(9) . . ?
C3 C2 H2A 109.5 . . ?
N1 C2 H2A 109.5 . . ?
C3 C2 H2B 109.5 . . ?
N1 C2 H2B 109.5 . . ?
H2A C2 H2B 108.1 . . ?
C2 C3 H3A 109.5 . . ?
C2 C3 H3B 109.5 . . ?
H3A C3 H3B 109.5 . . ?
C2 C3 H3C 109.5 . . ?
H3A C3 H3C 109.5 . . ?
H3B C3 H3C 109.5 . . ?
N1 C4 C5 111.8(9) . . ?
N1 C4 H4A 109.3 . . ?
C5 C4 H4A 109.3 . . ?
N1 C4 H4B 109.3 . . ?
C5 C4 H4B 109.3 . . ?
H4A C4 H4B 107.9 . . ?
C4 C5 H5A 109.5 . . ?
C4 C5 H5B 109.5 . . ?
H5A C5 H5B 109.5 . . ?
C4 C5 H5C 109.5 . . ?
H5A C5 H5C 109.5 . . ?
H5B C5 H5C 109.5 . . ?
O3 C6 N2 124.1(10) . . ?
O3 C6 O4 114.0(8) . . ?
N2 C6 O4 121.9(10) . . ?
O3 C6 Nb1 57.5(5) . . ?
N2 C6 Nb1 175.7(8) . . ?
O4 C6 Nb1 56.7(5) . . ?
N2 C7 C8 112.1(9) . . ?
N2 C7 H7A 109.2 . . ?
C8 C7 H7A 109.2 . . ?
N2 C7 H7B 109.2 . . ?
C8 C7 H7B 109.2 . . ?
H7A C7 H7B 107.9 . . ?
C7 C8 H8A 109.5 . . ?
C7 C8 H8B 109.5 . . ?
H8A C8 H8B 109.5 . . ?
C7 C8 H8C 109.5 . . ?
H8A C8 H8C 109.5 . . ?
H8B C8 H8C 109.5 . . ?
N2 C9 C10 110.6(9) . . ?
N2 C9 H9A 109.5 . . ?
C10 C9 H9A 109.5 . . ?
N2 C9 H9B 109.5 . . ?
C10 C9 H9B 109.5 . . ?
H9A C9 H9B 108.1 . . ?
C9 C10 H10A 109.5 . . ?
C9 C10 H10B 109.5 . . ?
H10A C10 H10B 109.5 . . ?
C9 C10 H10C 109.5 . . ?
H10A C10 H10C 109.5 . . ?
H10B C10 H10C 109.5 . . ?
C1 N1 C4 120.5(9) . . ?
C1 N1 C2 119.5(9) . . ?
C4 N1 C2 119.7(8) . . ?
C6 N2 C7 120.7(9) . . ?
C6 N2 C9 119.8(9) . . ?
C7 N2 C9 119.5(8) . . ?

loop_
_geom_bond_atom_site_label_1
_geom_bond_atom_site_label_2
_geom_bond_distance
_geom_bond_site_symmetry_2
_geom_bond_publ_flag
Nb1 O2 2.077(7) . ?
Nb1 O4 2.085(7) . ?
Nb1 O3 2.104(7) . ?
Nb1 O1 2.111(7) . ?
Nb1 Br1 2.4637(16) . ?
Nb1 Br2 2.4726(17) . ?
Nb1 Br3 2.5017(15) . ?
O1 C1 1.302(12) . ?
O2 C1 1.288(12) . ?
O3 C6 1.293(13) . ?
O4 C6 1.307(13) . ?
C1 N1 1.306(13) . ?
C2 C3 1.498(16) . ?
C2 N1 1.504(14) . ?
C2 H2A 0.9900 . ?
C2 H2B 0.9900 . ?
C3 H3A 0.9800 . ?
C3 H3B 0.9800 . ?
C3 H3C 0.9800 . ?
C4 N1 1.459(13) . ?
C4 C5 1.523(14) . ?
C4 H4A 0.9900 . ?
C4 H4B 0.9900 . ?
C5 H5A 0.9800 . ?
C5 H5B 0.9800 . ?
C5 H5C 0.9800 . ?
C6 N2 1.298(12) . ?
C7 N2 1.456(13) . ?
C7 C8 1.504(15) . ?
C7 H7A 0.9900 . ?
C7 H7B 0.9900 . ?
C8 H8A 0.9800 . ?
C8 H8B 0.9800 . ?
C8 H8C 0.9800 . ?
C9 N2 1.490(13) . ?
C9 C10 1.524(16) . ?
C9 H9A 0.9900 . ?
C9 H9B 0.9900 . ?
C10 H10A 0.9800 . ?
C10 H10B 0.9800 . ?
C10 H10C 0.9800 . ?
